data_2310344
loop_
_publ_author_name
'Bland, J.A.'

_publ_section_title
;
 The crystal structure of barium orthotitanate, Ba2 Ti O4
;
_journal_name_full 'Acta Crystallographica (1,1948-23,1967)'
_journal_page_first 875
_journal_page_last 881
_journal_volume 14
_journal_year 1961
_chemical_formula_sum 'Ba2 O4 Ti'
_chemical_name_systematic 'Ba2 (Ti O4)'
_space_group_IT_number 14
_symmetry_space_group_name_Hall '-P 2yn'
_symmetry_space_group_name_H-M 'P 1 21/n 1'
_cell_angle_alpha 90
_cell_angle_beta 93.13
_cell_angle_gamma 90
_cell_formula_units_Z 4
_cell_length_a 6.12
_cell_length_b 7.7
_cell_length_c 10.5
_cell_volume 494.064
_citation_journal_id_ASTM ACCRA9
_cod_data_source_file Bland_ACCRA9_1961_1464.cif
_cod_data_source_block Ba2O4Ti1
_cod_original_cell_volume 494.0638
_cod_original_sg_symbol_Hall '-P 2ybc (x-z,y,z)'
_cod_original_formula_sum 'Ba2 O4 Ti1'
_cod_database_code 2310344

loop_
_symmetry_equiv_pos_as_xyz
x,y,z
-x+1/2,y+1/2,-z+1/2
-x,-y,-z
x-1/2,-y-1/2,z-1/2

loop_
_atom_site_label
_atom_site_type_symbol
_atom_site_fract_x
_atom_site_fract_y
_atom_site_fract_z
_atom_site_occupancy
_atom_site_U_iso_or_equiv
O3 O-2 0.99 0.19 0.15 1 0.0
O4 O-2 0.65 0.14 0.97 1 0.0
O2 O-2 0.57 0.23 0.18 1 0.0
Ba2 Ba+2 0.229 0.498 0.202 1 0.0
Ti1 Ti+4 0.754 0.276 0.079 1 0.0
Ba1 Ba+2 0.765 0.841 0.076 1 0.0
O1 O-2 0.69 0.01 0.43 1 0.0
